data_4346557
loop_
_publ_author_name
'Forg\'acs, Attila'
'Regueiro-Figueroa, Mart\'in'
'Barriada, Jos\'e Luis'
'Esteban-G\'omez, David'
'de Blas, Andr\'es'
'Rodr\'iguez-Blas, Teresa'
'Botta, Mauro'
'Platas-Iglesias, Carlos'

_publ_section_title
;
 Mono-, bi-, and trinuclear bis-hydrated Mn(2+) complexes as potential MRI
 contrast agents.
;
_journal_issue 19
_journal_name_full 'Inorganic chemistry'
_journal_page_first 9576
_journal_page_last 9587
_journal_paper_doi 10.1021/acs.inorgchem.5b01677
_journal_volume 54
_journal_year 2015
_chemical_formula_moiety 'C16 H16 Mn N4 O4, 2(H2 O)'
_chemical_formula_sum 'C16 H20 Mn N4 O6'
_chemical_formula_weight 419.3
_space_group_IT_number 14
_space_group_name_Hall '-P 2yn'
_space_group_name_H-M_alt 'P 1 21/n 1'
_symmetry_cell_setting monoclinic
_symmetry_Int_Tables_number 14
_symmetry_space_group_name_Hall '-P 2yn'
_symmetry_space_group_name_H-M 'P 1 21/n 1'
_atom_sites_solution_hydrogens mixed
_atom_sites_solution_primary heavy
_atom_sites_solution_secondary difmap
_audit_conform_dict_location ftp://ftp.iucr.org/pub/cif_core.dic
_audit_conform_dict_name cif_core.dic
_audit_conform_dict_version 2.4.3
_audit_creation_date 2014-02-07T11:33:58-00:00
_audit_creation_method 'WinGX routine CIF_UPDATE'
_cell_angle_alpha 90
_cell_angle_beta 95.271(5)
_cell_angle_gamma 90
_cell_formula_units_Z 4
_cell_length_a 10.7431(11)
_cell_length_b 10.4863(10)
_cell_length_c 16.0766(18)
_cell_measurement_reflns_used 1935
_cell_measurement_temperature 100(2)
_cell_measurement_theta_max 26.42
_cell_measurement_theta_min 3.08
_cell_measurement_wavelength 0.71073
_cell_volume 1803.5(3)
_computing_cell_refinement 'BRUKER APEX2'
_computing_data_collection 'BRUKER APEX2'
_computing_molecular_graphics 'ORTEP-3 for Windows (Farrugia, 2012)'
_computing_publication_material 'WinGX publication routines (Farrugia, 2012)'
_computing_structure_refinement 'SHELXL-2013 (Sheldrick, 2013)'
_computing_structure_solution 'DIRDIF-2008 (Beurskens et al., 2008)'
_diffrn_ambient_temperature 100(2)
_diffrn_measured_fraction_theta_full 0.998
_diffrn_measured_fraction_theta_max 0.998
_diffrn_measurement_device_type 'Bruker Kappa APEXII CCD'
_diffrn_measurement_method 'omega and phi scans'
_diffrn_radiation_monochromator graphite
_diffrn_radiation_probe x-ray
_diffrn_radiation_type MoK\a
_diffrn_radiation_wavelength 0.71073
_diffrn_reflns_av_R_equivalents 0.0234
_diffrn_reflns_Laue_measured_fraction_full 0.998
_diffrn_reflns_Laue_measured_fraction_max 0.998
_diffrn_reflns_limit_h_max 13
_diffrn_reflns_limit_h_min -11
_diffrn_reflns_limit_k_max 13
_diffrn_reflns_limit_k_min -13
_diffrn_reflns_limit_l_max 18
_diffrn_reflns_limit_l_min -20
_diffrn_reflns_number 17277
_diffrn_reflns_point_group_measured_fraction_full 0.998
_diffrn_reflns_point_group_measured_fraction_max 0.998
_diffrn_reflns_theta_full 25.242
_diffrn_reflns_theta_max 26.44
_diffrn_reflns_theta_min 2.19
_exptl_absorpt_coefficient_mu 0.774
_exptl_absorpt_correction_T_max 1
_exptl_absorpt_correction_T_min 0.891
_exptl_absorpt_correction_type multi-scan
_exptl_absorpt_process_details
;
        SADABS Version 2008/1 (Sheldrick, Bruker AXS Inc.)
;
_exptl_crystal_colour yellow
_exptl_crystal_density_diffrn 1.544
_exptl_crystal_density_method 'not measured'
_exptl_crystal_description prism
_exptl_crystal_F_000 868
_exptl_crystal_size_max 0.32
_exptl_crystal_size_mid 0.3
_exptl_crystal_size_min 0.15
_refine_diff_density_max 0.559
_refine_diff_density_min -0.317
_refine_diff_density_rms 0.059
_refine_ls_extinction_method none
_refine_ls_goodness_of_fit_ref 1.045
_refine_ls_hydrogen_treatment mixed
_refine_ls_matrix_type full
_refine_ls_number_constraints 0
_refine_ls_number_parameters 286
_refine_ls_number_reflns 3706
_refine_ls_number_restraints 16
_refine_ls_restrained_S_all 1.045
_refine_ls_R_factor_all 0.0348
_refine_ls_R_factor_gt 0.0306
_refine_ls_shift/su_max 0.001
_refine_ls_shift/su_mean 0
_refine_ls_structure_factor_coef Fsqd
_refine_ls_weighting_details 'w=1/[\s^2^(Fo^2^)+(0.0429P)^2^+1.2852P] where P=(Fo^2^+2Fc^2^)/3'
_refine_ls_weighting_scheme calc
_refine_ls_wR_factor_gt 0.0819
_refine_ls_wR_factor_ref 0.0847
_reflns_number_gt 3313
_reflns_number_total 3706
_reflns_threshold_expression 'I > 2\s(I)'
_cod_data_source_file ic5b01677_si_002.cif
_cod_data_source_block shelx
_cod_original_sg_symbol_H-M 'P 21/n'
_cod_database_code 4346557

loop_
_symmetry_equiv_pos_as_xyz
'x, y, z'
'-x+1/2, y+1/2, -z+1/2'
'-x, -y, -z'
'x-1/2, -y-1/2, z-1/2'

loop_
_atom_site_label
_atom_site_type_symbol
_atom_site_fract_x
_atom_site_fract_y
_atom_site_fract_z
_atom_site_U_iso_or_equiv
_atom_site_adp_type
_atom_site_occupancy
_atom_site_calc_flag
_atom_site_disorder_assembly
_atom_site_disorder_group
Mn1 Mn 0.25972(2) -0.00209(2) 0.26316(2) 0.01458(9) Uani 1 d . .
C1 C 0.09696(15) 0.16623(15) 0.36066(11) 0.0164(3) Uani 1 d . .
C2 C 0.15629(15) 0.07592(15) 0.42641(10) 0.0148(3) Uani 1 d . .
C3 C 0.13274(15) 0.07763(16) 0.50948(10) 0.0180(3) Uani 1 d . .
H3 H 0.0796 0.1405 0.53 0.022 Uiso 1 calc . .
C4 C 0.18884(16) -0.01508(17) 0.56235(11) 0.0203(4) Uani 1 d . .
H4 H 0.173 -0.0175 0.6195 0.024 Uiso 1 calc . .
C5 C 0.26797(15) -0.10386(16) 0.53111(10) 0.0185(3) Uani 1 d . .
H5 H 0.307 -0.1677 0.5664 0.022 Uiso 1 calc . .
C6 C 0.28927(15) -0.09798(15) 0.44730(10) 0.0158(3) Uani 1 d . .
C7 C 0.37420(16) -0.18886(16) 0.40610(11) 0.0182(3) Uani 1 d . .
H7A H 0.4507 -0.2041 0.444 0.022 Uiso 1 calc . .
H7B H 0.3311 -0.2716 0.3959 0.022 Uiso 1 calc . .
C8 C 0.52370(15) -0.05984(17) 0.33762(11) 0.0198(4) Uani 1 d . .
H8A H 0.5963 -0.1158 0.3533 0.024 Uiso 1 calc . .
H8B H 0.517 0.0026 0.3832 0.024 Uiso 1 calc . .
C9 C 0.54314(16) 0.00978(16) 0.25757(12) 0.0205(4) Uani 1 d . .
H9A H 0.6252 0.0534 0.2632 0.025 Uiso 1 calc . .
H9B H 0.5428 -0.052 0.211 0.025 Uiso 1 calc . .
C10 C 0.43966(17) 0.15372(17) 0.15327(12) 0.0226(4) Uani 1 d . .
H10A H 0.5258 0.1554 0.136 0.027 Uiso 1 calc . .
H10B H 0.4073 0.2422 0.1514 0.027 Uiso 1 calc . .
C11 C 0.35806(16) 0.07166(16) 0.09310(11) 0.0198(4) Uani 1 d . .
C12 C 0.36170(17) 0.07604(18) 0.00680(12) 0.0252(4) Uani 1 d . .
H12 H 0.4202 0.1289 -0.0176 0.03 Uiso 1 calc . .
C13 C 0.27815(19) 0.00165(19) -0.04260(12) 0.0284(4) Uani 1 d . .
H13 H 0.2779 0.0041 -0.1017 0.034 Uiso 1 calc . .
C14 C 0.19434(18) -0.07691(19) -0.00563(11) 0.0256(4) Uani 1 d . .
H14 H 0.1377 -0.13 -0.0387 0.031 Uiso 1 calc . .
C15 C 0.19587(16) -0.07554(16) 0.08035(11) 0.0182(3) Uani 1 d . .
C16 C 0.10829(15) -0.15307(16) 0.12951(10) 0.0177(3) Uani 1 d . .
N1 N 0.23282(13) -0.01053(12) 0.39656(9) 0.0143(3) Uani 1 d . .
N2 N 0.40893(12) -0.13709(13) 0.32652(9) 0.0162(3) Uani 1 d . .
H2 H 0.4224 -0.2094 0.2878 0.019 Uiso 1 calc . .
N3 N 0.44221(13) 0.10483(13) 0.23910(9) 0.0192(3) Uani 1 d . .
H3A H 0.455 0.1776 0.2792 0.023 Uiso 1 calc . .
N4 N 0.27569(13) -0.00162(12) 0.12803(9) 0.0165(3) Uani 1 d . .
O1 O 0.13121(11) 0.15117(11) 0.28740(7) 0.0189(3) Uani 1 d . .
O2 O 0.01915(12) 0.24476(11) 0.38102(8) 0.0230(3) Uani 1 d . .
O3 O 0.11385(11) -0.12836(11) 0.20778(7) 0.0177(3) Uani 1 d . .
O4 O 0.03901(13) -0.23299(13) 0.09284(8) 0.0275(3) Uani 1 d . .
O6A O 0.1295(15) 0.115(3) 0.7457(11) 0.0607(19) Uani 0.23(2) d A 1
H6A H 0.176(10) 0.160(10) 0.7797 0.091 Uiso 0.23(2) d A 1
H6B H 0.057(5) 0.127(14) 0.760(9) 0.091 Uiso 0.23(2) d A 1
O6B O 0.1370(4) 0.0591(11) 0.7567(3) 0.0607(19) Uani 0.77(2) d A 2
H6D H 0.161(4) 0.133(2) 0.770(3) 0.091 Uiso 0.77(2) d A 2
H6C H 0.064(2) 0.056(4) 0.771(3) 0.091 Uiso 0.77(2) d A 2
O5A O 0.7853(6) 0.2625(7) 0.2918(5) 0.0288(5) Uani 0.218(2) d B 1
H51A H 0.829(7) 0.264(9) 0.337(3) 0.043 Uiso 0.218(2) d B 1
H52A H 0.821(5) 0.213(5) 0.261(3) 0.043 Uiso 0.218(2) d B 1
O5B O 0.8161(2) 0.2105(3) 0.25519(17) 0.0288(5) Uani 0.609(2) d C 2
H52B H 0.857(4) 0.237(3) 0.2965(17) 0.043 Uiso 0.609(2) d C 2
H51B H 0.840(4) 0.141(2) 0.240(2) 0.043 Uiso 0.609(2) d C 2
O5C O 0.8950(7) 0.1044(8) 0.1934(5) 0.0288(5) Uani 0.174(2) d D 3
H51C H 0.969(3) 0.106(11) 0.215(6) 0.043 Uiso 0.174(2) d D 3
H52C H 0.854(5) 0.152(5) 0.223(3) 0.043 Uiso 0.174(2) d D 3

loop_
_atom_site_aniso_label
_atom_site_aniso_U_11
_atom_site_aniso_U_22
_atom_site_aniso_U_33
_atom_site_aniso_U_23
_atom_site_aniso_U_13
_atom_site_aniso_U_12
Mn1 0.01308(15) 0.01646(15) 0.01464(15) -0.00005(9) 0.00361(10) 0.00130(9)
C1 0.0141(8) 0.0136(8) 0.0219(8) 0.0006(6) 0.0037(6) -0.0024(6)
C2 0.0123(7) 0.0139(8) 0.0183(8) -0.0016(6) 0.0024(6) -0.0020(6)
C3 0.0153(8) 0.0204(8) 0.0187(8) -0.0044(7) 0.0038(6) -0.0023(6)
C4 0.0186(8) 0.0274(9) 0.0150(8) -0.0003(7) 0.0014(7) -0.0065(7)
C5 0.0179(8) 0.0199(8) 0.0166(8) 0.0026(6) -0.0038(6) -0.0039(7)
C6 0.0136(7) 0.0140(8) 0.0189(8) 0.0004(6) -0.0025(6) -0.0034(6)
C7 0.0175(8) 0.0151(8) 0.0214(9) 0.0001(7) -0.0016(7) 0.0015(6)
C8 0.0131(8) 0.0207(9) 0.0249(9) -0.0069(7) -0.0016(7) 0.0000(6)
C9 0.0137(8) 0.0210(9) 0.0273(10) -0.0063(7) 0.0044(7) -0.0005(6)
C10 0.0209(9) 0.0187(9) 0.0295(10) 0.0003(7) 0.0097(7) -0.0025(7)
C11 0.0193(8) 0.0164(8) 0.0248(9) 0.0029(7) 0.0086(7) 0.0041(7)
C12 0.0246(9) 0.0271(10) 0.0257(10) 0.0073(8) 0.0122(7) 0.0025(7)
C13 0.0306(10) 0.0378(11) 0.0178(9) 0.0053(8) 0.0068(8) 0.0019(8)
C14 0.0274(10) 0.0305(10) 0.0191(9) 0.0011(7) 0.0024(7) -0.0017(8)
C15 0.0186(8) 0.0174(8) 0.0188(8) 0.0016(6) 0.0030(6) 0.0028(7)
C16 0.0163(8) 0.0181(8) 0.0186(8) 0.0032(7) 0.0003(6) 0.0019(6)
N1 0.0136(7) 0.0138(7) 0.0154(7) 0.0001(5) 0.0009(5) -0.0009(5)
N2 0.0145(7) 0.0154(7) 0.0185(7) -0.0056(5) 0.0002(5) 0.0006(5)
N3 0.0193(7) 0.0153(7) 0.0240(8) -0.0039(6) 0.0067(6) -0.0003(6)
N4 0.0165(7) 0.0148(7) 0.0191(7) 0.0010(5) 0.0054(6) 0.0021(5)
O1 0.0208(6) 0.0185(6) 0.0181(6) 0.0041(5) 0.0059(5) 0.0055(5)
O2 0.0219(6) 0.0203(6) 0.0280(7) 0.0012(5) 0.0081(5) 0.0080(5)
O3 0.0166(6) 0.0198(6) 0.0169(6) 0.0015(5) 0.0031(5) -0.0013(5)
O4 0.0301(7) 0.0293(7) 0.0222(6) 0.0000(5) -0.0021(5) -0.0112(6)
O6A 0.0240(11) 0.119(6) 0.0388(16) -0.031(3) 0.0010(10) 0.023(2)
O6B 0.0240(11) 0.119(6) 0.0388(16) -0.031(3) 0.0010(10) 0.023(2)
O5A 0.0156(10) 0.0365(14) 0.0324(14) 0.0167(10) -0.0075(9) -0.0094(9)
O5B 0.0156(10) 0.0365(14) 0.0324(14) 0.0167(10) -0.0075(9) -0.0094(9)
O5C 0.0156(10) 0.0365(14) 0.0324(14) 0.0167(10) -0.0075(9) -0.0094(9)

loop_
_atom_type_symbol
_atom_type_description
_atom_type_scat_dispersion_real
_atom_type_scat_dispersion_imag
_atom_type_scat_source
C C 0.0033 0.0016 'International Tables Vol C Tables 4.2.6.8 and 6.1.1.4'
H H 0 0 'International Tables Vol C Tables 4.2.6.8 and 6.1.1.4'
N N 0.0061 0.0033 'International Tables Vol C Tables 4.2.6.8 and 6.1.1.4'
O O 0.0106 0.006 'International Tables Vol C Tables 4.2.6.8 and 6.1.1.4'
Mn Mn 0.3368 0.7283 'International Tables Vol C Tables 4.2.6.8 and 6.1.1.4'

loop_
_geom_angle_atom_site_label_1
_geom_angle_atom_site_label_2
_geom_angle_atom_site_label_3
_geom_angle
_geom_angle_publ_flag
O1 Mn1 O3 94.45(5) y
O1 Mn1 N1 73.26(5) y
O3 Mn1 N1 102.76(5) y
O1 Mn1 N4 106.50(5) y
O3 Mn1 N4 73.48(5) y
N1 Mn1 N4 176.22(5) y
O1 Mn1 N2 143.24(5) y
O3 Mn1 N2 104.62(5) y
N1 Mn1 N2 72.04(5) y
N4 Mn1 N2 108.93(5) y
O1 Mn1 N3 103.44(5) y
O3 Mn1 N3 144.32(5) y
N1 Mn1 N3 111.82(5) y
N4 Mn1 N3 71.94(5) y
N2 Mn1 N3 78.85(5) y
O2 C1 O1 125.82(16) ?
O2 C1 C2 118.81(15) ?
O1 C1 C2 115.35(14) ?
N1 C2 C3 121.80(15) ?
N1 C2 C1 113.89(14) ?
C3 C2 C1 124.28(15) ?
C2 C3 C4 118.28(16) ?
C2 C3 H3 120.9 ?
C4 C3 H3 120.9 ?
C5 C4 C3 119.58(16) ?
C5 C4 H4 120.2 ?
C3 C4 H4 120.2 ?
C4 C5 C6 118.89(16) ?
C4 C5 H5 120.6 ?
C6 C5 H5 120.6 ?
N1 C6 C5 121.14(16) ?
N1 C6 C7 115.05(14) ?
C5 C6 C7 123.80(15) ?
N2 C7 C6 111.10(13) ?
N2 C7 H7A 109.4 ?
C6 C7 H7A 109.4 ?
N2 C7 H7B 109.4 ?
C6 C7 H7B 109.4 ?
H7A C7 H7B 108 ?
N2 C8 C9 110.02(14) ?
N2 C8 H8A 109.7 ?
C9 C8 H8A 109.7 ?
N2 C8 H8B 109.7 ?
C9 C8 H8B 109.7 ?
H8A C8 H8B 108.2 ?
N3 C9 C8 109.86(14) ?
N3 C9 H9A 109.7 ?
C8 C9 H9A 109.7 ?
N3 C9 H9B 109.7 ?
C8 C9 H9B 109.7 ?
H9A C9 H9B 108.2 ?
N3 C10 C11 111.19(14) ?
N3 C10 H10A 109.4 ?
C11 C10 H10A 109.4 ?
N3 C10 H10B 109.4 ?
C11 C10 H10B 109.4 ?
H10A C10 H10B 108 ?
N4 C11 C12 121.25(17) ?
N4 C11 C10 115.23(15) ?
C12 C11 C10 123.41(16) ?
C13 C12 C11 118.51(17) ?
C13 C12 H12 120.7 ?
C11 C12 H12 120.7 ?
C12 C13 C14 119.95(18) ?
C12 C13 H13 120 ?
C14 C13 H13 120 ?
C15 C14 C13 118.17(18) ?
C15 C14 H14 120.9 ?
C13 C14 H14 120.9 ?
N4 C15 C14 121.71(16) ?
N4 C15 C16 113.93(15) ?
C14 C15 C16 124.35(16) ?
O4 C16 O3 125.33(16) ?
O4 C16 C15 119.34(15) ?
O3 C16 C15 115.32(14) ?
C6 N1 C2 120.28(15) ?
C6 N1 Mn1 122.15(11) ?
C2 N1 Mn1 117.57(11) ?
C7 N2 C8 112.00(13) ?
C7 N2 Mn1 112.95(10) ?
C8 N2 Mn1 104.85(10) ?
C7 N2 H2 109 ?
C8 N2 H2 109 ?
Mn1 N2 H2 109 ?
C10 N3 C9 111.89(14) ?
C10 N3 Mn1 112.43(10) ?
C9 N3 Mn1 104.78(10) ?
C10 N3 H3A 109.2 ?
C9 N3 H3A 109.2 ?
Mn1 N3 H3A 109.2 ?
C11 N4 C15 120.38(16) ?
C11 N4 Mn1 122.21(12) ?
C15 N4 Mn1 117.37(11) ?
C1 O1 Mn1 119.88(10) ?
C16 O3 Mn1 119.43(10) ?
H6A O6A H6B 104(3) ?
H6D O6B H6C 104(2) ?
H51A O5A H52A 107(2) ?
H52B O5B H51B 113(2) ?
H51C O5C H52C 106(2) ?

loop_
_geom_bond_atom_site_label_1
_geom_bond_atom_site_label_2
_geom_bond_distance
_geom_bond_publ_flag
Mn1 O1 2.1771(12) y
Mn1 O3 2.1783(12) y
Mn1 N1 2.1919(15) y
Mn1 N4 2.1948(15) y
Mn1 N2 2.3046(14) y
Mn1 N3 2.3217(14) y
C1 O2 1.239(2) ?
C1 O1 1.276(2) ?
C1 C2 1.515(2) ?
C2 N1 1.342(2) ?
C2 C3 1.382(2) ?
C3 C4 1.392(2) ?
C3 H3 0.95 ?
C4 C5 1.386(3) ?
C4 H4 0.95 ?
C5 C6 1.389(2) ?
C5 H5 0.95 ?
C6 N1 1.335(2) ?
C6 C7 1.513(2) ?
C7 N2 1.469(2) ?
C7 H7A 0.99 ?
C7 H7B 0.99 ?
C8 N2 1.472(2) ?
C8 C9 1.511(3) ?
C8 H8A 0.99 ?
C8 H8B 0.99 ?
C9 N3 1.483(2) ?
C9 H9A 0.99 ?
C9 H9B 0.99 ?
C10 N3 1.470(2) ?
C10 C11 1.513(3) ?
C10 H10A 0.99 ?
C10 H10B 0.99 ?
C11 N4 1.334(2) ?
C11 C12 1.392(3) ?
C12 C13 1.383(3) ?
C12 H12 0.95 ?
C13 C14 1.393(3) ?
C13 H13 0.95 ?
C14 C15 1.381(2) ?
C14 H14 0.95 ?
C15 N4 1.343(2) ?
C15 C16 1.519(2) ?
C16 O4 1.234(2) ?
C16 O3 1.281(2) ?
N2 H2 1 ?
N3 H3A 1 ?
O6A H6A 0.845(10) ?
O6A H6B 0.841(10) ?
O6B H6D 0.8401(11) ?
O6B H6C 0.840(10) ?
O5A H51A 0.833(10) ?
O5A H52A 0.8400(10) ?
O5B H52B 0.811(10) ?
O5B H51B 0.818(10) ?
O5C H51C 0.836(10) ?
O5C H52C 0.8401(10) ?

loop_
_geom_hbond_atom_site_label_D
_geom_hbond_atom_site_label_H
_geom_hbond_atom_site_label_A
_geom_hbond_distance_DH
_geom_hbond_distance_HA
_geom_hbond_distance_DA
_geom_hbond_angle_DHA
_geom_hbond_site_symmetry_A
N2 H2 O1 1 1.95 2.8853(18) 154.6 2_545
N3 H3A O3 1 2.18 3.0024(18) 138.2 2
N3 H3A O4 1 2.26 3.183(2) 153.6 2
O6A H6A O5A 0.845(10) 1.43(4) 2.19(2) 146(5) 4_566
O6A H6B O3 0.841(10) 1.95(3) 2.788(17) 171(15) 3_556
O5A H51A O2 0.833(10) 2.11(6) 2.782(6) 138(7) 1_655
O5B H51B O6B 0.818(10) 2.11(3) 2.881(12) 156(5) 3_656

loop_
_geom_torsion_atom_site_label_1
_geom_torsion_atom_site_label_2
_geom_torsion_atom_site_label_3
_geom_torsion_atom_site_label_4
_geom_torsion
O2 C1 C2 N1 175.82(14)
O1 C1 C2 N1 -2.6(2)
O2 C1 C2 C3 -2.3(2)
O1 C1 C2 C3 179.23(15)
N1 C2 C3 C4 -1.3(2)
C1 C2 C3 C4 176.77(15)
C2 C3 C4 C5 1.4(2)
C3 C4 C5 C6 0.0(2)
C4 C5 C6 N1 -1.5(2)
C4 C5 C6 C7 179.60(15)
N1 C6 C7 N2 18.69(19)
C5 C6 C7 N2 -162.36(15)
N2 C8 C9 N3 65.99(17)
N3 C10 C11 N4 19.7(2)
N3 C10 C11 C12 -163.98(16)
N4 C11 C12 C13 -0.4(3)
C10 C11 C12 C13 -176.58(17)
C11 C12 C13 C14 -1.1(3)
C12 C13 C14 C15 1.4(3)
C13 C14 C15 N4 -0.3(3)
C13 C14 C15 C16 178.39(16)
N4 C15 C16 O4 -173.34(15)
C14 C15 C16 O4 7.9(3)
N4 C15 C16 O3 6.6(2)
C14 C15 C16 O3 -172.22(16)
C5 C6 N1 C2 1.7(2)
C7 C6 N1 C2 -179.34(14)
C5 C6 N1 Mn1 -178.08(11)
C7 C6 N1 Mn1 0.90(19)
C3 C2 N1 C6 -0.3(2)
C1 C2 N1 C6 -178.48(14)
C3 C2 N1 Mn1 179.50(12)
C1 C2 N1 Mn1 1.29(17)
C6 C7 N2 C8 89.84(16)
C6 C7 N2 Mn1 -28.28(15)
C9 C8 N2 C7 -170.11(13)
C9 C8 N2 Mn1 -47.27(14)
C11 C10 N3 C9 88.75(17)
C11 C10 N3 Mn1 -28.86(16)
C8 C9 N3 C10 -166.75(14)
C8 C9 N3 Mn1 -44.65(15)
C12 C11 N4 C15 1.6(2)
C10 C11 N4 C15 178.00(15)
C12 C11 N4 Mn1 -176.21(12)
C10 C11 N4 Mn1 0.2(2)
C14 C15 N4 C11 -1.2(2)
C16 C15 N4 C11 179.99(14)
C14 C15 N4 Mn1 176.71(13)
C16 C15 N4 Mn1 -2.13(18)
O2 C1 O1 Mn1 -175.56(13)
C2 C1 O1 Mn1 2.73(18)
O4 C16 O3 Mn1 171.88(13)
C15 C16 O3 Mn1 -8.03(18)
